data_7105366
loop_
_publ_author_name
'Ehm, Christian'
'Lentz, Dieter'

_publ_section_title
;
 Diels-Alder reactions of 1,1,4,4-tetrafluorobutatriene.
;
_journal_issue 14
_journal_name_full 'Chemical communications (Cambridge, England)'
_journal_page_first 2399
_journal_page_last 2401
_journal_paper_doi 10.1039/b922424f
_journal_volume 46
_journal_year 2010
_chemical_formula_sum 'C24 H14 F4 O'
_chemical_formula_weight 394.35
_chemical_name_common
;1,1,3,3-tetrafluoro-4,9-diphenyl-1,3-dihydronaphtho(2,3-
c)furan
;
_chemical_name_systematic
;
?
;
_space_group_IT_number 33
_symmetry_cell_setting orthorhombic
_symmetry_space_group_name_Hall 'P 2c -2n'
_symmetry_space_group_name_H-M 'P n a 21'
_atom_sites_solution_hydrogens geom
_atom_sites_solution_primary direct
_atom_sites_solution_secondary difmap
_audit_creation_method SHELXL-97
_cell_angle_alpha 90.00
_cell_angle_beta 90.00
_cell_angle_gamma 90.00
_cell_formula_units_Z 4
_cell_length_a 14.189(5)
_cell_length_b 7.746(3)
_cell_length_c 16.523(5)
_cell_measurement_reflns_used 903
_cell_measurement_temperature 123(2)
_cell_measurement_theta_max 30.3
_cell_measurement_theta_min 3.1
_cell_volume 1816.0(11)
_computing_cell_refinement 'SAINT BRUKER-aXS)'
_computing_data_collection 'SMART BRUKER-AXS'
_computing_data_reduction 'SAINT BRUKER-aXS)'
_computing_publication_material 'WINGX (Farrugia)'
_computing_structure_refinement 'SHELXL-97 (Sheldrick, 1997)'
_computing_structure_solution 'SHELXS-97 (Sheldrick, 1990)'
_diffrn_ambient_temperature 123(2)
_diffrn_measured_fraction_theta_full 0.993
_diffrn_measured_fraction_theta_max 0.993
_diffrn_measurement_device_type 'Bruker-AXS SMART CCD'
_diffrn_measurement_method 'omega scan'
_diffrn_radiation_monochromator graphite
_diffrn_radiation_source 'sealed tube'
_diffrn_radiation_type MoK\a
_diffrn_radiation_wavelength 0.71073
_diffrn_reflns_av_R_equivalents 0.0410
_diffrn_reflns_av_sigmaI/netI 0.0231
_diffrn_reflns_limit_h_max 20
_diffrn_reflns_limit_h_min -20
_diffrn_reflns_limit_k_max 10
_diffrn_reflns_limit_k_min -10
_diffrn_reflns_limit_l_max 22
_diffrn_reflns_limit_l_min -23
_diffrn_reflns_number 26842
_diffrn_reflns_theta_full 30.58
_diffrn_reflns_theta_max 30.58
_diffrn_reflns_theta_min 2.47
_exptl_absorpt_coefficient_mu 0.115
_exptl_absorpt_correction_type none
_exptl_crystal_colour colorless
_exptl_crystal_density_diffrn 1.442
_exptl_crystal_density_method 'not measured'
_exptl_crystal_description platelett
_exptl_crystal_F_000 808
_exptl_crystal_size_max 0.50
_exptl_crystal_size_mid 0.38
_exptl_crystal_size_min 0.10
_refine_diff_density_max 0.500
_refine_diff_density_min -0.238
_refine_diff_density_rms 0.075
_refine_ls_abs_structure_details 'Flack H D (1983), Acta Cryst. A39, 876-881'
_refine_ls_abs_structure_Flack -0.2(7)
_refine_ls_extinction_method none
_refine_ls_goodness_of_fit_ref 1.062
_refine_ls_hydrogen_treatment constr
_refine_ls_matrix_type full
_refine_ls_number_parameters 262
_refine_ls_number_reflns 2857
_refine_ls_number_restraints 1
_refine_ls_restrained_S_all 1.062
_refine_ls_R_factor_all 0.0543
_refine_ls_R_factor_gt 0.0486
_refine_ls_shift/su_max 0.000
_refine_ls_shift/su_mean 0.000
_refine_ls_structure_factor_coef Fsqd
_refine_ls_weighting_details 'calc w=1/[\s^2^(Fo^2^)+(0.0946P)^2^+0.2675P] where P=(Fo^2^+2Fc^2^)/3'
_refine_ls_weighting_scheme calc
_refine_ls_wR_factor_gt 0.1266
_refine_ls_wR_factor_ref 0.1315
_reflns_number_gt 2601
_reflns_number_total 2857
_reflns_threshold_expression >2sigma(I)
_cod_data_source_file b922424f.txt
_cod_data_source_block ce283n
_cod_original_cell_volume 1816.2(10)
_cod_original_sg_symbol_H-M Pna2(1)
_cod_database_code 7105366

loop_
_symmetry_equiv_pos_as_xyz
'x, y, z'
'-x, -y, z+1/2'
'x+1/2, -y+1/2, z'
'-x+1/2, y+1/2, z+1/2'

loop_
_atom_site_label
_atom_site_type_symbol
_atom_site_fract_x
_atom_site_fract_y
_atom_site_fract_z
_atom_site_U_iso_or_equiv
_atom_site_adp_type
_atom_site_occupancy
_atom_site_symmetry_multiplicity
_atom_site_calc_flag
_atom_site_refinement_flags
_atom_site_disorder_assembly
_atom_site_disorder_group
C1 C 0.67864(15) 1.1170(3) 0.09190(15) 0.0235(4) Uani 1 1 d . . .
C2 C 0.65561(14) 1.0285(3) 0.17008(13) 0.0187(4) Uani 1 1 d . . .
C3 C 0.69691(13) 0.8868(3) 0.20493(13) 0.0184(4) Uani 1 1 d . . .
C4 C 0.65991(14) 0.8327(3) 0.28137(13) 0.0180(4) Uani 1 1 d . . .
C5 C 0.69858(16) 0.6880(3) 0.32216(14) 0.0220(4) Uani 1 1 d . . .
H5 H 0.7503 0.6282 0.2988 0.026 Uiso 1 1 calc R . .
C6 C 0.66267(17) 0.6331(3) 0.39453(15) 0.0253(5) Uani 1 1 d . . .
H6 H 0.6903 0.5371 0.4213 0.030 Uiso 1 1 calc R . .
C7 C 0.58473(18) 0.7185(3) 0.42968(14) 0.0261(5) Uani 1 1 d . . .
H7 H 0.5592 0.6781 0.4794 0.031 Uiso 1 1 calc R . .
C8 C 0.54584(16) 0.8594(3) 0.39217(13) 0.0225(4) Uani 1 1 d . . .
H8 H 0.4934 0.9158 0.4162 0.027 Uiso 1 1 calc R . .
C9 C 0.58261(13) 0.9224(3) 0.31818(12) 0.0170(4) Uani 1 1 d . . .
C10 C 0.54356(13) 1.0728(3) 0.27994(12) 0.0170(4) Uani 1 1 d . . .
C11 C 0.58210(13) 1.1200(3) 0.20709(13) 0.0185(4) Uani 1 1 d . . .
C12 C 0.56197(16) 1.2749(3) 0.15640(15) 0.0237(4) Uani 1 1 d . . .
C13 C 0.77707(14) 0.7947(3) 0.16526(13) 0.0186(4) Uani 1 1 d . . .
C14 C 0.75969(16) 0.6670(4) 0.10824(16) 0.0287(5) Uani 1 1 d . . .
H14 H 0.6966 0.6370 0.0952 0.034 Uiso 1 1 calc R . .
C15 C 0.83380(18) 0.5827(4) 0.07019(16) 0.0306(5) Uani 1 1 d . . .
H15 H 0.8215 0.4934 0.0322 0.037 Uiso 1 1 calc R . .
C16 C 0.92645(16) 0.6297(4) 0.08796(16) 0.0271(5) Uani 1 1 d . . .
H16 H 0.9773 0.5762 0.0603 0.032 Uiso 1 1 calc R . .
C17 C 0.94410(16) 0.7540(4) 0.14573(19) 0.0299(5) Uani 1 1 d . . .
H17 H 1.0073 0.7828 0.1591 0.036 Uiso 1 1 calc R . .
C18 C 0.86971(15) 0.8378(3) 0.18466(18) 0.0280(5) Uani 1 1 d . . .
H18 H 0.8822 0.9238 0.2242 0.034 Uiso 1 1 calc R . .
C19 C 0.48174(17) 1.2758(4) 0.38507(16) 0.0284(5) Uani 1 1 d . . .
H19 H 0.5432 1.2818 0.4077 0.034 Uiso 1 1 calc R . .
C20 C 0.4082(2) 1.3704(4) 0.41945(19) 0.0352(6) Uani 1 1 d . . .
H20 H 0.4196 1.4420 0.4651 0.042 Uiso 1 1 calc R . .
C21 C 0.31812(19) 1.3595(4) 0.38656(18) 0.0346(6) Uani 1 1 d . . .
H21 H 0.2680 1.4239 0.4099 0.042 Uiso 1 1 calc R . .
C22 C 0.30119(17) 1.2559(4) 0.32053(17) 0.0304(5) Uani 1 1 d . . .
H22 H 0.2393 1.2479 0.2990 0.036 Uiso 1 1 calc R . .
C23 C 0.37455(14) 1.1626(3) 0.28503(14) 0.0229(4) Uani 1 1 d . . .
H23 H 0.3629 1.0925 0.2389 0.027 Uiso 1 1 calc R . .
C24 C 0.46496(14) 1.1728(3) 0.31768(13) 0.0185(4) Uani 1 1 d . . .
F1 F 0.66223(11) 1.0197(2) 0.02569(9) 0.0309(3) Uani 1 1 d . . .
F2 F 0.76859(10) 1.1699(2) 0.08587(10) 0.0304(3) Uani 1 1 d . . .
F3 F 0.58132(12) 1.4248(2) 0.19482(11) 0.0333(3) Uani 1 1 d . . .
F4 F 0.47286(11) 1.2907(2) 0.12990(9) 0.0305(4) Uani 1 1 d . . .
O1 O 0.62018(13) 1.2623(3) 0.08783(12) 0.0321(4) Uani 1 1 d . . .

loop_
_atom_site_aniso_label
_atom_site_aniso_U_11
_atom_site_aniso_U_22
_atom_site_aniso_U_33
_atom_site_aniso_U_23
_atom_site_aniso_U_13
_atom_site_aniso_U_12
C1 0.0164(8) 0.0290(11) 0.0252(10) 0.0030(9) 0.0040(8) -0.0004(8)
C2 0.0135(7) 0.0247(10) 0.0181(8) 0.0010(7) 0.0013(6) -0.0017(7)
C3 0.0119(7) 0.0231(10) 0.0201(9) -0.0027(7) 0.0009(7) -0.0012(7)
C4 0.0119(8) 0.0235(10) 0.0186(8) -0.0016(8) -0.0016(7) -0.0011(7)
C5 0.0189(9) 0.0239(10) 0.0233(10) -0.0011(8) -0.0022(8) 0.0016(8)
C6 0.0270(10) 0.0258(12) 0.0229(10) 0.0008(9) -0.0041(8) 0.0024(9)
C7 0.0288(11) 0.0313(13) 0.0181(9) 0.0003(9) 0.0009(8) -0.0011(9)
C8 0.0202(9) 0.0288(12) 0.0185(9) -0.0027(8) 0.0023(7) -0.0021(8)
C9 0.0118(7) 0.0221(10) 0.0171(8) -0.0017(7) -0.0009(6) -0.0009(7)
C10 0.0113(7) 0.0215(10) 0.0180(8) -0.0021(7) -0.0006(6) -0.0003(7)
C11 0.0119(7) 0.0227(10) 0.0207(9) -0.0003(7) -0.0002(7) 0.0015(7)
C12 0.0171(9) 0.0282(12) 0.0257(10) 0.0044(9) 0.0008(8) 0.0027(8)
C13 0.0143(8) 0.0208(10) 0.0208(9) -0.0004(7) 0.0018(7) 0.0020(7)
C14 0.0168(9) 0.0380(14) 0.0314(11) -0.0108(10) -0.0024(8) 0.0037(9)
C15 0.0263(10) 0.0371(15) 0.0286(12) -0.0083(10) -0.0016(9) 0.0092(10)
C16 0.0208(9) 0.0326(13) 0.0278(10) 0.0026(10) 0.0055(8) 0.0098(9)
C17 0.0115(8) 0.0298(13) 0.0484(15) -0.0036(11) 0.0048(9) 0.0017(8)
C18 0.0138(8) 0.0277(12) 0.0426(13) -0.0101(10) 0.0010(8) 0.0008(8)
C19 0.0195(10) 0.0347(14) 0.0308(12) -0.0107(10) 0.0029(8) -0.0007(9)
C20 0.0352(13) 0.0348(14) 0.0357(13) -0.0117(11) 0.0094(11) 0.0027(11)
C21 0.0286(12) 0.0396(15) 0.0357(14) 0.0036(11) 0.0128(10) 0.0143(11)
C22 0.0169(9) 0.0416(14) 0.0325(12) 0.0101(11) 0.0054(9) 0.0105(9)
C23 0.0132(8) 0.0322(12) 0.0233(9) 0.0020(9) 0.0009(7) 0.0017(8)
C24 0.0140(8) 0.0212(10) 0.0204(9) -0.0005(7) 0.0029(7) 0.0008(7)
F1 0.0284(7) 0.0429(9) 0.0215(7) 0.0005(6) 0.0023(6) -0.0016(6)
F2 0.0177(6) 0.0372(8) 0.0362(8) 0.0050(7) 0.0084(6) -0.0047(5)
F3 0.0329(7) 0.0288(8) 0.0383(8) 0.0008(7) -0.0017(7) 0.0017(6)
F4 0.0196(6) 0.0445(10) 0.0276(7) 0.0068(6) -0.0032(5) 0.0082(6)
O1 0.0274(9) 0.0354(10) 0.0334(10) 0.0114(8) 0.0080(8) 0.0079(7)

loop_
_atom_type_symbol
_atom_type_description
_atom_type_scat_dispersion_real
_atom_type_scat_dispersion_imag
_atom_type_scat_source
C C 0.0033 0.0016 'International Tables Vol C Tables 4.2.6.8 and 6.1.1.4'
H H 0.0000 0.0000 'International Tables Vol C Tables 4.2.6.8 and 6.1.1.4'
O O 0.0106 0.0060 'International Tables Vol C Tables 4.2.6.8 and 6.1.1.4'
F F 0.0171 0.0103 'International Tables Vol C Tables 4.2.6.8 and 6.1.1.4'

loop_
_geom_angle_atom_site_label_1
_geom_angle_atom_site_label_2
_geom_angle_atom_site_label_3
_geom_angle
_geom_angle_site_symmetry_1
_geom_angle_site_symmetry_3
_geom_angle_publ_flag
F2 C1 F1 105.91(18) . . ?
F2 C1 O1 108.3(2) . . ?
F1 C1 O1 107.9(2) . . ?
F2 C1 C2 114.23(19) . . ?
F1 C1 C2 113.9(2) . . ?
O1 C1 C2 106.27(18) . . ?
C3 C2 C11 122.67(19) . . ?
C3 C2 C1 129.44(19) . . ?
C11 C2 C1 107.86(19) . . ?
C2 C3 C4 116.65(18) . . ?
C2 C3 C13 121.57(19) . . ?
C4 C3 C13 121.78(19) . . ?
C5 C4 C3 120.61(19) . . ?
C5 C4 C9 118.5(2) . . ?
C3 C4 C9 120.89(19) . . ?
C6 C5 C4 121.1(2) . . ?
C6 C5 H5 119.4 . . ?
C4 C5 H5 119.4 . . ?
C5 C6 C7 120.4(2) . . ?
C5 C6 H6 119.8 . . ?
C7 C6 H6 119.8 . . ?
C8 C7 C6 120.1(2) . . ?
C8 C7 H7 119.9 . . ?
C6 C7 H7 119.9 . . ?
C7 C8 C9 121.1(2) . . ?
C7 C8 H8 119.5 . . ?
C9 C8 H8 119.5 . . ?
C8 C9 C4 118.8(2) . . ?
C8 C9 C10 121.13(19) . . ?
C4 C9 C10 120.08(18) . . ?
C11 C10 C9 116.64(19) . . ?
C11 C10 C24 121.7(2) . . ?
C9 C10 C24 121.66(18) . . ?
C10 C11 C2 123.0(2) . . ?
C10 C11 C12 129.1(2) . . ?
C2 C11 C12 107.73(18) . . ?
F4 C12 F3 105.4(2) . . ?
F4 C12 O1 107.3(2) . . ?
F3 C12 O1 108.6(2) . . ?
F4 C12 C11 115.9(2) . . ?
F3 C12 C11 112.9(2) . . ?
O1 C12 C11 106.53(19) . . ?
C14 C13 C18 119.6(2) . . ?
C14 C13 C3 120.18(19) . . ?
C18 C13 C3 120.2(2) . . ?
C13 C14 C15 120.5(2) . . ?
C13 C14 H14 119.7 . . ?
C15 C14 H14 119.7 . . ?
C14 C15 C16 119.7(2) . . ?
C14 C15 H15 120.1 . . ?
C16 C15 H15 120.1 . . ?
C17 C16 C15 119.9(2) . . ?
C17 C16 H16 120.0 . . ?
C15 C16 H16 120.0 . . ?
C16 C17 C18 120.4(2) . . ?
C16 C17 H17 119.8 . . ?
C18 C17 H17 119.8 . . ?
C13 C18 C17 119.7(2) . . ?
C13 C18 H18 120.1 . . ?
C17 C18 H18 120.1 . . ?
C24 C19 C20 120.0(2) . . ?
C24 C19 H19 120.0 . . ?
C20 C19 H19 120.0 . . ?
C21 C20 C19 119.7(3) . . ?
C21 C20 H20 120.1 . . ?
C19 C20 H20 120.1 . . ?
C22 C21 C20 120.4(2) . . ?
C22 C21 H21 119.8 . . ?
C20 C21 H21 119.8 . . ?
C21 C22 C23 120.3(2) . . ?
C21 C22 H22 119.8 . . ?
C23 C22 H22 119.8 . . ?
C24 C23 C22 119.6(2) . . ?
C24 C23 H23 120.2 . . ?
C22 C23 H23 120.2 . . ?
C19 C24 C23 120.0(2) . . ?
C19 C24 C10 120.26(19) . . ?
C23 C24 C10 119.7(2) . . ?
C1 O1 C12 111.44(19) . . ?

loop_
_geom_bond_atom_site_label_1
_geom_bond_atom_site_label_2
_geom_bond_distance
_geom_bond_site_symmetry_2
_geom_bond_publ_flag
C1 F2 1.344(2) . ?
C1 F1 1.349(3) . ?
C1 O1 1.399(3) . ?
C1 C2 1.499(3) . ?
C2 C3 1.371(3) . ?
C2 C11 1.402(3) . ?
C3 C4 1.431(3) . ?
C3 C13 1.494(3) . ?
C4 C5 1.418(3) . ?
C4 C9 1.434(3) . ?
C5 C6 1.368(3) . ?
C5 H5 0.9500 . ?
C6 C7 1.413(3) . ?
C6 H6 0.9500 . ?
C7 C8 1.371(4) . ?
C7 H7 0.9500 . ?
C8 C9 1.416(3) . ?
C8 H8 0.9500 . ?
C9 C10 1.437(3) . ?
C10 C11 1.372(3) . ?
C10 C24 1.494(3) . ?
C11 C12 1.491(3) . ?
C12 F4 1.344(3) . ?
C12 F3 1.352(3) . ?
C12 O1 1.405(3) . ?
C13 C14 1.388(3) . ?
C13 C18 1.394(3) . ?
C14 C15 1.388(3) . ?
C14 H14 0.9500 . ?
C15 C16 1.395(4) . ?
C15 H15 0.9500 . ?
C16 C17 1.379(4) . ?
C16 H16 0.9500 . ?
C17 C18 1.396(3) . ?
C17 H17 0.9500 . ?
C18 H18 0.9500 . ?
C19 C24 1.391(3) . ?
C19 C20 1.395(4) . ?
C19 H19 0.9500 . ?
C20 C21 1.392(4) . ?
C20 H20 0.9500 . ?
C21 C22 1.375(4) . ?
C21 H21 0.9500 . ?
C22 C23 1.397(3) . ?
C22 H22 0.9500 . ?
C23 C24 1.394(3) . ?
C23 H23 0.9500 . ?

loop_
_cod_related_entry_id
_cod_related_entry_database
_cod_related_entry_code
1 ChemSpider 30653189
